data_9005259
loop_
_publ_author_name
'Oberti, R.'
'Ungaretti, L.'
'Cannillo, E.'
'Hawthorne, F. C.'
'Memmi, I.'

_publ_section_title
;
 Temperature-dependent Al order-disorder in the
 tetrahedral double chain of C2/m amphiboles
 Sample: S(7)
;
_journal_name_full 'European Journal of Mineralogy'
_journal_page_first 1049
_journal_page_last 1063
_journal_volume 7
_journal_year 1995
_chemical_formula_sum
;Al0.99 Ca1.83 F0.042 Fe1.45 H1.958 K0.1 Mg3.06 Mn0.02 Na0.47 O23.958 Si7.31
 Ti0.33
;
_chemical_name_mineral Pargasite
_space_group_IT_number 12
_symmetry_space_group_name_Hall '-C 2y'
_symmetry_space_group_name_H-M 'C 1 2/m 1'
_cell_angle_alpha 90
_cell_angle_beta 105.04
_cell_angle_gamma 90
_cell_formula_units_Z 2
_cell_length_a 9.870
_cell_length_b 18.046
_cell_length_c 5.318
_cell_volume 914.764
_database_code_amcsd 0006605
_exptl_crystal_density_diffrn 3.189
_cod_original_formula_sum 'Na.47 K.1 Mg3.06 Fe1.45 Al.99 Ti.33 Ca1.83 Mn.02 Si7.31 H1.958 O23.958 F.042'
_cod_database_code 9005259

loop_
_space_group_symop_operation_xyz
x,y,z
1/2+x,1/2+y,z
x,-y,z
1/2+x,1/2-y,z
-x,y,-z
1/2-x,1/2+y,-z
-x,-y,-z
1/2-x,1/2-y,-z

loop_
_atom_site_label
_atom_site_fract_x
_atom_site_fract_y
_atom_site_fract_z
_atom_site_occupancy
_atom_site_U_iso_or_equiv
_atom_site_type_symbol
_atom_site_attached_hydrogens
NaA 0.00000 0.50000 0.00000 0.09200 0.03838 Na 0
KA 0.00000 0.50000 0.00000 0.02000 0.03838 K 0
NaAm 0.04080 0.50000 0.08750 0.09200 0.05319 Na 0
KAm 0.04080 0.50000 0.08750 0.02000 0.05319 K 0
NaA2 0.00000 0.49100 0.00000 0.09200 0.03534 Na 0
KA2 0.00000 0.49100 0.00000 0.02000 0.03534 K 0
MgM1 0.00000 0.08870 0.50000 0.71000 0.00760 Mg 0
FeM1 0.00000 0.08870 0.50000 0.29000 0.00760 Fe 0
MgM2 0.00000 0.17780 0.00000 0.50500 0.00684 Mg 0
AlM2 0.00000 0.17780 0.00000 0.12500 0.00684 Al 0
TiM2 0.00000 0.17780 0.00000 0.16500 0.00684 Ti 0
FeM2 0.00000 0.17780 0.00000 0.20500 0.00684 Fe 0
MgM3 0.00000 0.00000 0.00000 0.63000 0.00684 Mg 0
AlM3 0.00000 0.00000 0.00000 0.05000 0.00684 Al 0
FeM3 0.00000 0.00000 0.00000 0.32000 0.00684 Fe 0
NaM4 0.00000 0.28030 0.50000 0.00250 0.00937 Na 0
CaM4 0.00000 0.28030 0.50000 0.45750 0.00937 Ca 0
MnM4 0.00000 0.28030 0.50000 0.00500 0.00937 Mn 0
FeM4 0.00000 0.28030 0.50000 0.03500 0.00937 Fe 0
NaM4* 0.00000 0.25800 0.50000 0.00250 0.00785 Na 0
CaM4* 0.00000 0.25800 0.50000 0.45750 0.00785 Ca 0
MnM4* 0.00000 0.25800 0.50000 0.00500 0.00785 Mn 0
FeM4* 0.00000 0.25800 0.50000 0.03500 0.00785 Fe 0
AlT1 0.28070 0.08530 0.30110 0.06500 0.00595 Al 0
SiT1 0.28070 0.08530 0.30110 0.93500 0.00595 Si 0
AlT2 0.29070 0.17220 0.81140 0.10750 0.00633 Al 0
SiT2 0.29070 0.17220 0.81140 0.89250 0.00633 Si 0
H 0.20030 0.00000 0.76830 0.97900 0.01938 H 0
O1 0.10800 0.08860 0.21540 1.00000 0.00912 O 0
O2 0.11860 0.17380 0.73290 1.00000 0.00912 O 0
O3 0.10940 0.00000 0.71440 0.97900 0.01026 O 0
F3 0.10940 0.00000 0.71440 0.02100 0.01026 F 0
O4 0.36840 0.24980 0.79030 1.00000 0.01191 O 0
O5 0.34930 0.13890 0.11020 1.00000 0.01267 O 0
O6 0.34310 0.11740 0.60220 1.00000 0.01305 O 0
O7 0.33680 0.00000 0.28120 1.00000 0.01507 O 0

loop_
_cod_changelog_entry_id
_cod_changelog_entry_author
_cod_changelog_entry_date
_cod_changelog_entry_text
1
;cod-tools version 3.8.0
Id: cif_guess_AMCSD_atom_types 9581 2023-05-17 12:35:41Z saulius
;
2023-05-23T09:14:34+03:00
;Derived atom types and hydrogen counts
from atom names that follow the AMCSD naming convention
(Wat == water, O-H == hydroxyl).
;

loop_
_cod_related_entry_id
_cod_related_entry_database
_cod_related_entry_code
1 AMCSD 0006605
